data_9016091
loop_
_publ_author_name
'Gibbs, G. V.'
'Breck, D. W.'
'Meagher, E. P.'

_publ_section_title
;
 Structural refinement of hydrous and anhydrous synthetic beryl,
 Al2(Be3Si6)O18 and emerald, Al1.9Cr0.1(Be3Si6)O18
 Note: hydrous beryl
;
_journal_name_full Lithos
_journal_page_first 275
_journal_page_last 285
_journal_paper_doi 10.1016/S0024-4937(68)80044-1
_journal_volume 1
_journal_year 1968
_chemical_compound_source Synthetic
_chemical_formula_sum 'Al2 Be3 H2 O19 Si6'
_chemical_name_mineral Beryl
_space_group_IT_number 192
_symmetry_space_group_name_Hall '-P 6 2c'
_symmetry_space_group_name_H-M 'P 6/m c c'
_cell_angle_alpha 90
_cell_angle_beta 90
_cell_angle_gamma 120
_cell_formula_units_Z 2
_cell_length_a 9.213
_cell_length_b 9.213
_cell_length_c 9.206
_cell_volume 676.712
_database_code_amcsd 0019467
_exptl_crystal_density_diffrn 2.726
_cod_original_formula_sum 'Al2 Be3 Si6 O19 H2'
_cod_database_code 9016091

loop_
_space_group_symop_operation_xyz
x,y,z
-x,-x+y,1/2+z
x,x-y,1/2-z
-x+y,-x,-z
x-y,x,z
-y,-x,1/2+z
y,x,1/2-z
y,-x+y,-z
-y,x-y,z
x-y,-y,1/2+z
-x+y,y,1/2-z
x,y,-z
-x,-y,z
x,x-y,1/2+z
-x,-x+y,1/2-z
x-y,x,-z
-x+y,-x,z
y,x,1/2+z
-y,-x,1/2-z
-y,x-y,-z
y,-x+y,z
-x+y,y,1/2+z
x-y,-y,1/2-z
-x,-y,-z

loop_
_atom_site_label
_atom_site_fract_x
_atom_site_fract_y
_atom_site_fract_z
_atom_site_U_iso_or_equiv
_atom_site_type_symbol
_atom_site_attached_hydrogens
Al 0.66667 0.33333 0.25000 0.00190 Al 0
Be 0.50000 0.00000 0.25000 0.00418 Be 0
Si 0.38740 0.11590 0.00000 0.00139 Si 0
O1 0.31010 0.23660 0.00000 0.00595 O 0
O2 0.49960 0.14580 0.14540 0.00355 O 0
Wat 0.00000 0.00000 0.25000 0.12665 O 2

loop_
_cod_changelog_entry_id
_cod_changelog_entry_author
_cod_changelog_entry_date
_cod_changelog_entry_text
1
;cod-tools version 3.8.0
Id: cif_guess_AMCSD_atom_types 9574 2023-05-10 09:00:05Z saulius
;
2023-05-10T18:56:41+03:00
;Derived atom types and hydrogen counts
from atom names that follow the AMCSD naming convention
(Wat == water, O-H == hydroxyl).
;

loop_
_cod_related_entry_id
_cod_related_entry_database
_cod_related_entry_code
1 AMCSD 0019467
